data_7713438
loop_
_publ_author_name
'Navaneetha, Tokala'
'Ugandhar, Uppara'
'Samuel, Calvin'
'Guizouarn, Thierry'
'Pointillart, Fabrice'
'Raghunathan, Rajamani'
'Baskar, Viswanathan'

_publ_section_title
;
 Tunable bandgaps in self-assembled transition metal-incorporated
 heterometallic M<sub>2</sub>Sb<sub>4</sub> (M = V, Mn, Co, Ni, and Cu)
 oxo clusters.
;
_journal_issue 27
_journal_name_full 'Dalton transactions (Cambridge, England : 2003)'
_journal_page_first 9328
_journal_page_last 9336
_journal_paper_doi 10.1039/d3dt01000g
_journal_volume 52
_journal_year 2023
_chemical_formula_moiety 'C66 H102 Mn2 N2 O20 P4 Sb4, 2(C H4 O)'
_chemical_formula_sum 'C68 H110 Mn2 N2 O22 P4 Sb4'
_chemical_formula_weight 2028.33
_space_group_crystal_system monoclinic
_space_group_IT_number 15
_space_group_name_Hall '-C 2yc'
_space_group_name_H-M_alt 'C 1 2/c 1'
_atom_sites_solution_hydrogens geom
_atom_sites_solution_primary dual
_audit_creation_date 2021-11-15
_audit_creation_method
;
Olex2 1.3-ac4
(compiled 2019.04.23 svn.r3594 for Rigaku Oxford Diffraction, GUI svn.r5739)
;
_audit_update_record
;
2022-06-08 deposited with the CCDC.	2023-06-05 downloaded from the CCDC.
;
_cell_angle_alpha 90
_cell_angle_beta 91.123(2)
_cell_angle_gamma 90
_cell_formula_units_Z 4
_cell_length_a 25.252(3)
_cell_length_b 20.379(3)
_cell_length_c 16.0757(18)
_cell_measurement_reflns_used 9185
_cell_measurement_temperature 100(2)
_cell_measurement_theta_max 27.99
_cell_measurement_theta_min 2.37
_cell_volume 8271.1(18)
_computing_molecular_graphics 'Olex2 (Dolomanov et al., 2009)'
_computing_publication_material 'Olex2 (Dolomanov et al., 2009)'
_computing_structure_refinement 'ShelXL (Sheldrick, 2015)'
_computing_structure_solution 'ShelXT (Sheldrick, 2015)'
_diffrn_ambient_temperature 100(2)
_diffrn_measured_fraction_theta_full 0.999
_diffrn_measured_fraction_theta_max 0.995
_diffrn_measurement_device_type 'CCD area detector'
_diffrn_measurement_method 'phi and omega scans'
_diffrn_radiation_monochromator graphite
_diffrn_radiation_type MoK\a
_diffrn_radiation_wavelength 0.71073
_diffrn_reflns_av_R_equivalents 0.0437
_diffrn_reflns_av_unetI/netI 0.0315
_diffrn_reflns_Laue_measured_fraction_full 0.999
_diffrn_reflns_Laue_measured_fraction_max 0.995
_diffrn_reflns_limit_h_max 31
_diffrn_reflns_limit_h_min -31
_diffrn_reflns_limit_k_max 25
_diffrn_reflns_limit_k_min -25
_diffrn_reflns_limit_l_max 20
_diffrn_reflns_limit_l_min -20
_diffrn_reflns_number 43796
_diffrn_reflns_point_group_measured_fraction_full 0.999
_diffrn_reflns_point_group_measured_fraction_max 0.995
_diffrn_reflns_theta_full 25.242
_diffrn_reflns_theta_max 26.419
_diffrn_reflns_theta_min 1.284
_exptl_absorpt_coefficient_mu 1.730
_exptl_absorpt_correction_T_max 0.8064
_exptl_absorpt_correction_T_min 0.7693
_exptl_absorpt_correction_type multi-scan
_exptl_absorpt_process_details 'SADABS v 2.10 (Bruker, 2003) was used for absorption correction.'
_exptl_crystal_colour brown
_exptl_crystal_colour_primary brown
_exptl_crystal_density_diffrn 1.629
_exptl_crystal_density_method 'not measured'
_exptl_crystal_description block
_exptl_crystal_F_000 4088
_exptl_crystal_size_max 0.16
_exptl_crystal_size_mid 0.14
_exptl_crystal_size_min 0.13
_refine_diff_density_max 1.172
_refine_diff_density_min -0.614
_refine_diff_density_rms 0.108
_refine_ls_extinction_method none
_refine_ls_goodness_of_fit_ref 1.114
_refine_ls_hydrogen_treatment constr
_refine_ls_matrix_type full
_refine_ls_number_parameters 474
_refine_ls_number_reflns 8474
_refine_ls_number_restraints 0
_refine_ls_restrained_S_all 1.114
_refine_ls_R_factor_all 0.0403
_refine_ls_R_factor_gt 0.0356
_refine_ls_shift/su_max 0.003
_refine_ls_shift/su_mean 0.000
_refine_ls_structure_factor_coef Fsqd
_refine_ls_weighting_details 'w=1/[\s^2^(Fo^2^)+(0.0363P)^2^+30.0788P] where P=(Fo^2^+2Fc^2^)/3'
_refine_ls_weighting_scheme calc
_refine_ls_wR_factor_gt 0.0817
_refine_ls_wR_factor_ref 0.0837
_reflns_Friedel_coverage 0.000
_reflns_number_gt 7761
_reflns_number_total 8474
_reflns_threshold_expression 'I > 2\s(I)'
_cod_data_source_file d3dt01000g2.cif
_cod_data_source_block compound2
_cod_original_cell_volume 8271.1(16)
_cod_database_code 7713438
_shelx_shelxl_version_number 2018/3
_shelx_space_group_comment
;
The symmetry employed for this shelxl refinement is uniquely defined
by the following loop, which should always be used as a source of
symmetry information in preference to the above space-group names.
They are only intended as comments.
;
_shelx_estimated_absorpt_t_max 0.806
_shelx_estimated_absorpt_t_min 0.769
_olex2_refinement_description
;
1. Fixed Uiso
 At 1.2 times of:
  All C(H) groups
 At 1.5 times of:
  All C(H,H,H) groups, All O(H) groups
2.a Ternary CH refined with riding coordinates:
 C16(H16), C7(H7)
2.b Aromatic/amide H refined with riding coordinates:
 C14(H14), C11(H11), C12(H12), C15(H15), C6(H6), C23(H23), C5(H5), C2(H2),
 C3(H3), C19(H19), C22(H22), C21(H21), C20(H20)
2.c Idealised Me refined as rotating group:
 C25(H25A,H25B,H25C), C31(H31A,H31B,H31C), C29(H29A,H29B,H29C), C27(H27A,H27B,
 H27C), C33(H33A,H33B,H33C), C17(H17A,H17B,H17C), C18(H18A,H18B,H18C), C26(H26A,
 H26B,H26C), C32(H32A,H32B,H32C), C30(H30A,H30B,H30C), C9(H9A,H9B,H9C), C8(H8A,
 H8B,H8C), C34(H34A,H34B,H34C)
2.d Idealised tetrahedral OH refined as rotating group:
 O11(H11A)
;
_olex2_submission_special_instructions 'No special instructions were received'

loop_
_space_group_symop_operation_xyz
'x, y, z'
'-x, y, -z+1/2'
'x+1/2, y+1/2, z'
'-x+1/2, y+1/2, -z+1/2'
'-x, -y, -z'
'x, -y, z-1/2'
'-x+1/2, -y+1/2, -z'
'x+1/2, -y+1/2, z-1/2'

loop_
_atom_site_label
_atom_site_type_symbol
_atom_site_fract_x
_atom_site_fract_y
_atom_site_fract_z
_atom_site_U_iso_or_equiv
_atom_site_adp_type
_atom_site_occupancy
_atom_site_site_symmetry_order
_atom_site_calc_flag
_atom_site_refinement_flags_posn
_atom_site_refinement_flags_adp
_atom_site_refinement_flags_occupancy
_atom_site_disorder_assembly
_atom_site_disorder_group
Sb2 Sb 0.65665(2) 0.80238(2) 0.47934(2) 0.01521(7) Uani 1 1 d . . . . .
Sb1 Sb 0.72651(2) 0.71670(2) 0.65088(2) 0.01504(7) Uani 1 1 d . . . . .
Mn1 Mn 0.67405(2) 0.67681(3) 0.35109(3) 0.01857(12) Uani 1 1 d . . . . .
P1 P 0.84319(3) 0.67984(5) 0.71855(6) 0.01823(19) Uani 1 1 d . . . . .
P2 P 0.73858(3) 0.59861(4) 0.50863(6) 0.01699(18) Uani 1 1 d . . . . .
O5 O 0.67456(9) 0.76498(12) 0.58627(14) 0.0175(5) Uani 1 1 d . . . . .
O1 O 0.61860(9) 0.72041(12) 0.43972(15) 0.0192(5) Uani 1 1 d . . . . .
O7 O 0.78239(9) 0.66721(12) 0.72126(15) 0.0189(5) Uani 1 1 d . . . . .
O6 O 0.75123(9) 0.79878(12) 0.70971(15) 0.0197(5) Uani 1 1 d . . . . .
O4 O 0.71393(9) 0.63482(12) 0.58365(15) 0.0184(5) Uani 1 1 d . . . . .
O8 O 0.79744(9) 0.61816(12) 0.49945(15) 0.0195(5) Uani 1 1 d . . . . .
O2 O 0.71483(8) 0.75939(12) 0.42137(14) 0.0167(5) Uani 1 1 d . . . . .
O9 O 0.86413(9) 0.65678(12) 0.63339(15) 0.0195(5) Uani 1 1 d . . . . .
O10 O 0.85688(9) 0.75039(13) 0.73668(15) 0.0221(5) Uani 1 1 d . . . . .
O3 O 0.70670(9) 0.60671(12) 0.42981(15) 0.0222(5) Uani 1 1 d . . . . .
N1 N 0.62850(14) 0.60037(17) 0.2822(2) 0.0321(8) Uani 1 1 d . . . . .
C1 C 0.66998(14) 0.69091(17) 0.7401(2) 0.0197(7) Uani 1 1 d . . . . .
C10 C 0.58877(13) 0.84790(17) 0.5267(2) 0.0179(7) Uani 1 1 d . . . . .
C16 C 0.44769(14) 0.93916(19) 0.6235(2) 0.0248(8) Uani 1 1 d . . . . .
H16 H 0.458279 0.963256 0.675375 0.030 Uiso 1 1 calc R . . . .
C24 C 0.73814(14) 0.51277(17) 0.5368(2) 0.0221(8) Uani 1 1 d . . . . .
C13 C 0.49664(14) 0.90544(18) 0.5910(2) 0.0221(8) Uani 1 1 d . . . . .
C25 C 0.68039(15) 0.49022(19) 0.5430(3) 0.0298(9) Uani 1 1 d . . . . .
H25A H 0.662050 0.517811 0.583189 0.045 Uiso 1 1 calc GR . . . .
H25B H 0.679474 0.444395 0.561378 0.045 Uiso 1 1 calc GR . . . .
H25C H 0.662766 0.494044 0.488337 0.045 Uiso 1 1 calc GR . . . .
C28 C 0.87378(14) 0.62698(19) 0.7968(2) 0.0225(8) Uani 1 1 d . . . . .
C14 C 0.54588(15) 0.9144(2) 0.6295(2) 0.0266(8) Uani 1 1 d . . . . .
H14 H 0.548502 0.940676 0.678254 0.032 Uiso 1 1 calc R . . . .
C31 C 0.85651(15) 0.6509(2) 0.8826(2) 0.0273(8) Uani 1 1 d . . . . .
H31A H 0.868583 0.696168 0.891277 0.041 Uiso 1 1 calc GR . . . .
H31B H 0.872109 0.622641 0.925903 0.041 Uiso 1 1 calc GR . . . .
H31C H 0.817802 0.649283 0.885562 0.041 Uiso 1 1 calc GR . . . .
O11 O 0.81734(19) 0.8252(2) 0.8767(3) 0.0717(12) Uani 1 1 d . . . . .
H11A H 0.821742 0.805200 0.831634 0.108 Uiso 1 1 calc GR . . . .
C11 C 0.53955(14) 0.83793(19) 0.4876(2) 0.0250(8) Uani 1 1 d . . . . .
H11 H 0.537048 0.811720 0.438855 0.030 Uiso 1 1 calc R . . . .
C12 C 0.49411(14) 0.86617(19) 0.5198(2) 0.0259(8) Uani 1 1 d . . . . .
H12 H 0.460835 0.858612 0.492923 0.031 Uiso 1 1 calc R . . . .
C15 C 0.59157(14) 0.88576(19) 0.5981(2) 0.0247(8) Uani 1 1 d . . . . .
H15 H 0.624697 0.892257 0.625941 0.030 Uiso 1 1 calc R . . . .
C29 C 0.85669(16) 0.55540(19) 0.7840(2) 0.0294(9) Uani 1 1 d . . . . .
H29A H 0.817991 0.552422 0.785568 0.044 Uiso 1 1 calc GR . . . .
H29B H 0.872310 0.528128 0.828279 0.044 Uiso 1 1 calc GR . . . .
H29C H 0.868863 0.539917 0.729900 0.044 Uiso 1 1 calc GR . . . .
C27 C 0.76661(16) 0.5038(2) 0.6211(3) 0.0316(9) Uani 1 1 d . . . . .
H27A H 0.802762 0.520973 0.618037 0.047 Uiso 1 1 calc GR . . . .
H27B H 0.767866 0.457023 0.635255 0.047 Uiso 1 1 calc GR . . . .
H27C H 0.747389 0.527624 0.664046 0.047 Uiso 1 1 calc GR . . . .
C33 C 0.59042(15) 0.6796(2) 0.4959(3) 0.0280(9) Uani 1 1 d . . . . .
H33A H 0.615703 0.655522 0.531420 0.042 Uiso 1 1 calc GR . . . .
H33B H 0.568407 0.648468 0.464289 0.042 Uiso 1 1 calc GR . . . .
H33C H 0.567814 0.706968 0.530676 0.042 Uiso 1 1 calc GR . . . .
C6 C 0.68385(16) 0.6621(2) 0.8159(3) 0.0343(10) Uani 1 1 d . . . . .
H6 H 0.719697 0.650178 0.826828 0.041 Uiso 1 1 calc R . . . .
C17 C 0.42677(16) 0.9894(2) 0.5611(3) 0.0317(9) Uani 1 1 d . . . . .
H17A H 0.454711 1.021147 0.549064 0.048 Uiso 1 1 calc GR . . . .
H17B H 0.396362 1.012298 0.584513 0.048 Uiso 1 1 calc GR . . . .
H17C H 0.415744 0.967029 0.509676 0.048 Uiso 1 1 calc GR . . . .
C4 C 0.59325(15) 0.6667(2) 0.8629(3) 0.0317(9) Uani 1 1 d . . . . .
C18 C 0.40482(16) 0.8901(2) 0.6461(3) 0.0361(10) Uani 1 1 d . . . . .
H18A H 0.393165 0.866225 0.596018 0.054 Uiso 1 1 calc GR . . . .
H18B H 0.374660 0.913455 0.669482 0.054 Uiso 1 1 calc GR . . . .
H18C H 0.419057 0.858911 0.687207 0.054 Uiso 1 1 calc GR . . . .
C7 C 0.55142(17) 0.6548(3) 0.9281(3) 0.0406(11) Uani 1 1 d . . . . .
H7 H 0.516953 0.671617 0.905081 0.049 Uiso 1 1 calc R . . . .
C26 C 0.76655(17) 0.47361(19) 0.4696(3) 0.0339(10) Uani 1 1 d . . . . .
H26A H 0.748102 0.479637 0.415989 0.051 Uiso 1 1 calc GR . . . .
H26B H 0.766612 0.426952 0.484415 0.051 Uiso 1 1 calc GR . . . .
H26C H 0.803131 0.489179 0.465588 0.051 Uiso 1 1 calc GR . . . .
C32 C 0.71465(17) 0.8475(2) 0.7342(3) 0.0375(10) Uani 1 1 d . . . . .
H32A H 0.711556 0.881029 0.690703 0.056 Uiso 1 1 calc GR . . . .
H32B H 0.727149 0.867875 0.786222 0.056 Uiso 1 1 calc GR . . . .
H32C H 0.679963 0.827279 0.742697 0.056 Uiso 1 1 calc GR . . . .
C23 C 0.64018(19) 0.5365(2) 0.2885(3) 0.0369(10) Uani 1 1 d . . . . .
H23 H 0.669313 0.524080 0.323383 0.044 Uiso 1 1 calc R . . . .
C30 C 0.93401(14) 0.6328(2) 0.7897(3) 0.0368(11) Uani 1 1 d . . . . .
H30A H 0.944623 0.617704 0.734548 0.055 Uiso 1 1 calc GR . . . .
H30B H 0.951318 0.605623 0.832555 0.055 Uiso 1 1 calc GR . . . .
H30C H 0.944623 0.678657 0.797313 0.055 Uiso 1 1 calc GR . . . .
C5 C 0.64603(17) 0.6503(2) 0.8761(3) 0.0405(11) Uani 1 1 d . . . . .
H5 H 0.656647 0.630562 0.927276 0.049 Uiso 1 1 calc R . . . .
C2 C 0.61711(16) 0.7084(2) 0.7282(3) 0.0355(10) Uani 1 1 d . . . . .
H2 H 0.606400 0.729166 0.677728 0.043 Uiso 1 1 calc R . . . .
C3 C 0.57989(16) 0.6963(2) 0.7879(3) 0.0399(11) Uani 1 1 d . . . . .
H3 H 0.544099 0.708526 0.777285 0.048 Uiso 1 1 calc R . . . .
C9 C 0.5638(2) 0.6925(3) 1.0076(3) 0.0480(12) Uani 1 1 d . . . . .
H9A H 0.595885 0.674544 1.034235 0.072 Uiso 1 1 calc GR . . . .
H9B H 0.534060 0.688379 1.045555 0.072 Uiso 1 1 calc GR . . . .
H9C H 0.569382 0.738874 0.994342 0.072 Uiso 1 1 calc GR . . . .
C19 C 0.58674(19) 0.6158(3) 0.2326(3) 0.0470(12) Uani 1 1 d . . . . .
H19 H 0.577241 0.660721 0.226968 0.056 Uiso 1 1 calc R . . . .
C22 C 0.6124(2) 0.4875(3) 0.2474(3) 0.0509(13) Uani 1 1 d . . . . .
H22 H 0.622355 0.442786 0.254094 0.061 Uiso 1 1 calc R . . . .
C21 C 0.5700(2) 0.5045(3) 0.1965(3) 0.0523(13) Uani 1 1 d . . . . .
H21 H 0.550261 0.472020 0.167013 0.063 Uiso 1 1 calc R . . . .
C8 C 0.5445(2) 0.5819(3) 0.9454(3) 0.0552(14) Uani 1 1 d . . . . .
H8A H 0.535487 0.559020 0.893407 0.083 Uiso 1 1 calc GR . . . .
H8B H 0.515974 0.575681 0.985137 0.083 Uiso 1 1 calc GR . . . .
H8C H 0.577578 0.563982 0.968872 0.083 Uiso 1 1 calc GR . . . .
C20 C 0.5571(2) 0.5696(3) 0.1896(3) 0.0537(14) Uani 1 1 d . . . . .
H20 H 0.527878 0.582909 0.155494 0.064 Uiso 1 1 calc R . . . .
C34 C 0.7766(3) 0.7937(3) 0.9222(4) 0.0738(19) Uani 1 1 d . . . . .
H34A H 0.752785 0.770351 0.883495 0.111 Uiso 1 1 calc GR . . . .
H34B H 0.756569 0.826669 0.952733 0.111 Uiso 1 1 calc GR . . . .
H34C H 0.792583 0.762331 0.961534 0.111 Uiso 1 1 calc GR . . . .

loop_
_atom_site_aniso_label
_atom_site_aniso_U_11
_atom_site_aniso_U_22
_atom_site_aniso_U_33
_atom_site_aniso_U_23
_atom_site_aniso_U_13
_atom_site_aniso_U_12
Sb2 0.01285(11) 0.01737(12) 0.01547(12) 0.00190(8) 0.00167(8) 0.00355(8)
Sb1 0.01296(11) 0.01728(12) 0.01492(12) 0.00139(8) 0.00164(8) 0.00315(8)
Mn1 0.0175(3) 0.0197(3) 0.0185(3) 0.0002(2) -0.0003(2) 0.0012(2)
P1 0.0146(4) 0.0232(5) 0.0168(4) 0.0032(4) 0.0008(3) 0.0034(3)
P2 0.0158(4) 0.0158(4) 0.0194(5) 0.0009(3) 0.0018(3) 0.0021(3)
O5 0.0148(11) 0.0225(13) 0.0152(12) 0.0052(10) 0.0012(9) 0.0071(9)
O1 0.0173(12) 0.0201(13) 0.0203(13) 0.0018(10) 0.0018(10) -0.0010(9)
O7 0.0138(12) 0.0239(13) 0.0189(13) 0.0037(10) 0.0002(9) 0.0036(9)
O6 0.0178(12) 0.0208(13) 0.0205(13) -0.0020(10) 0.0021(10) 0.0042(9)
O4 0.0151(11) 0.0190(12) 0.0213(13) -0.0035(10) 0.0021(9) 0.0011(9)
O8 0.0180(12) 0.0192(12) 0.0212(13) -0.0024(10) 0.0021(10) 0.0037(10)
O2 0.0138(11) 0.0191(12) 0.0173(12) 0.0011(9) 0.0027(9) 0.0021(9)
O9 0.0165(12) 0.0231(13) 0.0190(13) 0.0046(10) 0.0023(10) 0.0064(10)
O10 0.0196(12) 0.0276(14) 0.0188(13) 0.0014(10) -0.0025(10) 0.0006(10)
O3 0.0231(13) 0.0210(13) 0.0226(13) -0.0008(10) 0.0006(10) 0.0011(10)
N1 0.039(2) 0.0313(19) 0.0254(18) 0.0009(14) -0.0099(15) -0.0019(15)
C1 0.0177(17) 0.0210(18) 0.0205(18) 0.0008(14) 0.0021(14) 0.0006(13)
C10 0.0160(16) 0.0190(17) 0.0189(18) 0.0050(14) 0.0026(13) 0.0059(13)
C16 0.0211(18) 0.030(2) 0.0234(19) 0.0000(16) 0.0058(15) 0.0047(15)
C24 0.0226(18) 0.0166(18) 0.027(2) 0.0039(15) 0.0039(15) 0.0036(14)
C13 0.0207(18) 0.0250(19) 0.0207(18) 0.0038(15) 0.0049(14) 0.0042(14)
C25 0.030(2) 0.022(2) 0.038(2) 0.0021(17) 0.0036(17) -0.0044(16)
C28 0.0188(17) 0.031(2) 0.0179(18) 0.0079(15) 0.0012(14) 0.0053(14)
C14 0.0257(19) 0.033(2) 0.0216(19) -0.0014(16) -0.0006(15) 0.0049(16)
C31 0.030(2) 0.032(2) 0.0197(19) 0.0045(16) -0.0016(15) 0.0009(16)
O11 0.096(3) 0.062(3) 0.057(3) -0.008(2) -0.001(2) -0.002(2)
C11 0.0251(19) 0.025(2) 0.025(2) -0.0004(15) 0.0003(15) 0.0018(15)
C12 0.0167(17) 0.031(2) 0.030(2) 0.0000(16) -0.0012(15) 0.0014(15)
C15 0.0200(18) 0.031(2) 0.0230(19) 0.0014(16) -0.0008(15) 0.0051(15)
C29 0.037(2) 0.029(2) 0.023(2) 0.0074(16) -0.0003(17) 0.0132(17)
C27 0.033(2) 0.025(2) 0.036(2) 0.0105(17) -0.0014(18) 0.0059(16)
C33 0.025(2) 0.028(2) 0.031(2) 0.0052(17) 0.0041(16) -0.0032(16)
C6 0.0193(19) 0.047(3) 0.036(2) 0.014(2) 0.0038(17) 0.0094(17)
C17 0.028(2) 0.032(2) 0.036(2) 0.0036(18) 0.0079(17) 0.0085(17)
C4 0.023(2) 0.042(2) 0.030(2) 0.0050(18) 0.0040(16) 0.0020(17)
C18 0.026(2) 0.036(2) 0.046(3) 0.006(2) 0.0152(19) 0.0030(17)
C7 0.025(2) 0.064(3) 0.033(2) 0.012(2) 0.0077(18) 0.006(2)
C26 0.039(2) 0.019(2) 0.044(3) -0.0025(18) 0.0124(19) 0.0040(17)
C32 0.033(2) 0.038(3) 0.041(3) -0.011(2) -0.0003(19) 0.0087(19)
C23 0.048(3) 0.032(2) 0.031(2) -0.0026(18) -0.0022(19) -0.0048(19)
C30 0.0165(18) 0.062(3) 0.032(2) 0.021(2) -0.0021(16) 0.0048(18)
C5 0.032(2) 0.058(3) 0.032(2) 0.021(2) 0.0075(18) 0.007(2)
C2 0.023(2) 0.056(3) 0.028(2) 0.012(2) 0.0021(17) 0.0066(18)
C3 0.019(2) 0.064(3) 0.036(3) 0.013(2) 0.0049(18) 0.0106(19)
C9 0.042(3) 0.056(3) 0.046(3) 0.002(2) 0.015(2) 0.004(2)
C19 0.043(3) 0.053(3) 0.044(3) 0.006(2) -0.008(2) -0.007(2)
C22 0.067(3) 0.042(3) 0.043(3) -0.003(2) -0.001(3) -0.008(2)
C21 0.055(3) 0.058(3) 0.044(3) -0.010(2) 0.000(2) -0.018(3)
C8 0.041(3) 0.074(4) 0.051(3) -0.002(3) 0.019(2) -0.013(3)
C20 0.042(3) 0.069(4) 0.050(3) 0.005(3) -0.013(2) -0.014(3)
C34 0.098(5) 0.064(4) 0.060(4) -0.006(3) 0.012(4) 0.014(4)

loop_
_atom_type_symbol
_atom_type_description
_atom_type_scat_dispersion_real
_atom_type_scat_dispersion_imag
_atom_type_scat_source
C C 0.0033 0.0016 'International Tables Vol C Tables 4.2.6.8 and 6.1.1.4'
H H 0.0000 0.0000 'International Tables Vol C Tables 4.2.6.8 and 6.1.1.4'
Mn Mn 0.3368 0.7283 'International Tables Vol C Tables 4.2.6.8 and 6.1.1.4'
N N 0.0061 0.0033 'International Tables Vol C Tables 4.2.6.8 and 6.1.1.4'
O O 0.0106 0.0060 'International Tables Vol C Tables 4.2.6.8 and 6.1.1.4'
P P 0.1023 0.0942 'International Tables Vol C Tables 4.2.6.8 and 6.1.1.4'
Sb Sb -0.5866 1.5461 'International Tables Vol C Tables 4.2.6.8 and 6.1.1.4'

loop_
_geom_angle_atom_site_label_1
_geom_angle_atom_site_label_2
_geom_angle_atom_site_label_3
_geom_angle
_geom_angle_site_symmetry_1
_geom_angle_site_symmetry_3
_geom_angle_publ_flag
O5 Sb2 O1 93.21(10) . . ?
O5 Sb2 O8 92.44(10) . 7_666 ?
O5 Sb2 O2 94.72(9) . . ?
O5 Sb2 O9 178.57(9) . 7_666 ?
O5 Sb2 C10 91.74(11) . . ?
O1 Sb2 O9 86.86(10) . 7_666 ?
O1 Sb2 C10 95.32(12) . . ?
O8 Sb2 O1 169.68(10) 7_666 . ?
O8 Sb2 O9 87.70(10) 7_666 7_666 ?
O8 Sb2 C10 93.13(12) 7_666 . ?
O2 Sb2 O1 80.63(10) . . ?
O2 Sb2 O8 90.31(10) . 7_666 ?
O2 Sb2 O9 86.71(9) . 7_666 ?
O2 Sb2 C10 172.55(12) . . ?
O9 Sb2 C10 86.83(11) 7_666 . ?
O5 Sb1 O7 178.64(10) . . ?
O5 Sb1 O6 91.74(10) . . ?
O5 Sb1 O4 92.02(10) . . ?
O5 Sb1 O2 93.90(10) . 7_666 ?
O5 Sb1 C1 91.79(12) . . ?
O7 Sb1 C1 88.26(12) . . ?
O6 Sb1 O7 86.90(10) . . ?
O6 Sb1 C1 95.45(12) . . ?
O4 Sb1 O7 89.33(10) . . ?
O4 Sb1 O6 170.39(9) . . ?
O4 Sb1 C1 93.27(12) . . ?
O2 Sb1 O7 85.96(9) 7_666 . ?
O2 Sb1 O6 80.86(10) 7_666 . ?
O2 Sb1 O4 90.06(10) 7_666 . ?
O2 Sb1 C1 173.30(12) 7_666 . ?
O1 Mn1 O2 70.50(8) . . ?
O1 Mn1 N1 106.01(12) . . ?
O6 Mn1 O1 139.26(9) 7_666 . ?
O6 Mn1 O2 70.60(9) 7_666 . ?
O6 Mn1 N1 112.20(12) 7_666 . ?
O10 Mn1 O1 85.41(9) 7_666 . ?
O10 Mn1 O6 81.84(9) 7_666 7_666 ?
O10 Mn1 O2 88.32(9) 7_666 . ?
O10 Mn1 N1 88.81(11) 7_666 . ?
O3 Mn1 O1 97.67(10) . . ?
O3 Mn1 O6 95.34(9) . 7_666 ?
O3 Mn1 O2 92.07(9) . . ?
O3 Mn1 O10 176.85(10) . 7_666 ?
O3 Mn1 N1 90.97(11) . . ?
N1 Mn1 O2 175.65(11) . . ?
O7 P1 C28 106.76(15) . . ?
O9 P1 O7 109.16(14) . . ?
O9 P1 C28 106.50(15) . . ?
O10 P1 O7 112.01(14) . . ?
O10 P1 O9 112.30(14) . . ?
O10 P1 C28 109.82(16) . . ?
O4 P2 C24 105.13(15) . . ?
O8 P2 O4 110.58(13) . . ?
O8 P2 C24 106.47(15) . . ?
O3 P2 O4 112.80(14) . . ?
O3 P2 O8 113.10(14) . . ?
O3 P2 C24 108.21(16) . . ?
Sb2 O5 Sb1 145.94(13) . . ?
Sb2 O1 Mn1 103.44(10) . . ?
C33 O1 Sb2 121.4(2) . . ?
C33 O1 Mn1 120.4(2) . . ?
P1 O7 Sb1 124.73(14) . . ?
Sb1 O6 Mn1 103.87(10) . 7_666 ?
C32 O6 Sb1 121.0(2) . . ?
C32 O6 Mn1 122.3(2) . 7_666 ?
P2 O4 Sb1 138.57(14) . . ?
P2 O8 Sb2 137.75(14) . 7_666 ?
Sb2 O2 Sb1 138.73(13) . 7_666 ?
Sb2 O2 Mn1 103.39(9) . . ?
Sb1 O2 Mn1 103.33(10) 7_666 . ?
P1 O9 Sb2 124.81(14) . 7_666 ?
P1 O10 Mn1 116.50(14) . 7_666 ?
P2 O3 Mn1 142.66(16) . . ?
C23 N1 Mn1 122.3(3) . . ?
C23 N1 C19 116.2(4) . . ?
C19 N1 Mn1 121.6(3) . . ?
C6 C1 Sb1 122.6(3) . . ?
C6 C1 C2 117.0(3) . . ?
C2 C1 Sb1 120.2(3) . . ?
C11 C10 Sb2 119.8(3) . . ?
C15 C10 Sb2 121.1(3) . . ?
C15 C10 C11 119.0(3) . . ?
C13 C16 C17 110.7(3) . . ?
C13 C16 C18 111.9(3) . . ?
C17 C16 C18 111.1(3) . . ?
C25 C24 P2 108.5(2) . . ?
C25 C24 C27 109.6(3) . . ?
C27 C24 P2 109.4(3) . . ?
C26 C24 P2 108.8(3) . . ?
C26 C24 C25 110.4(3) . . ?
C26 C24 C27 110.0(3) . . ?
C14 C13 C16 121.0(3) . . ?
C14 C13 C12 117.8(3) . . ?
C12 C13 C16 121.1(3) . . ?
C31 C28 P1 108.0(3) . . ?
C29 C28 P1 110.8(3) . . ?
C29 C28 C31 109.8(3) . . ?
C30 C28 P1 108.1(3) . . ?
C30 C28 C31 110.1(3) . . ?
C30 C28 C29 109.9(3) . . ?
C13 C14 C15 121.5(4) . . ?
C12 C11 C10 120.4(4) . . ?
C11 C12 C13 121.1(3) . . ?
C10 C15 C14 120.3(3) . . ?
C1 C6 C5 121.1(4) . . ?
C5 C4 C7 122.3(4) . . ?
C3 C4 C7 120.6(4) . . ?
C3 C4 C5 117.1(4) . . ?
C9 C7 C4 111.4(4) . . ?
C9 C7 C8 111.3(4) . . ?
C8 C7 C4 111.4(4) . . ?
N1 C23 C22 123.9(4) . . ?
C4 C5 C6 121.5(4) . . ?
C3 C2 C1 121.6(4) . . ?
C2 C3 C4 121.8(4) . . ?
N1 C19 C20 123.2(5) . . ?
C21 C22 C23 118.9(5) . . ?
C20 C21 C22 118.2(5) . . ?
C21 C20 C19 119.6(5) . . ?

loop_
_geom_bond_atom_site_label_1
_geom_bond_atom_site_label_2
_geom_bond_distance
_geom_bond_site_symmetry_2
_geom_bond_publ_flag
Sb2 O5 1.926(2) . ?
Sb2 O1 2.024(2) . ?
Sb2 O8 2.017(2) 7_666 ?
Sb2 O2 1.962(2) . ?
Sb2 O9 2.053(2) 7_666 ?
Sb2 C10 2.104(3) . ?
Sb1 O5 1.927(2) . ?
Sb1 O7 2.056(2) . ?
Sb1 O6 2.015(2) . ?
Sb1 O4 2.010(2) . ?
Sb1 O2 1.962(2) 7_666 ?
Sb1 C1 2.110(3) . ?
Mn1 O1 2.204(2) . ?
Mn1 O6 2.199(2) 7_666 ?
Mn1 O2 2.264(2) . ?
Mn1 O10 2.181(3) 7_666 ?
Mn1 O3 2.069(3) . ?
Mn1 N1 2.219(3) . ?
P1 O7 1.558(2) . ?
P1 O9 1.550(3) . ?
P1 O10 1.506(3) . ?
P1 C28 1.817(4) . ?
P2 O4 1.554(2) . ?
P2 O8 1.549(2) . ?
P2 O3 1.497(3) . ?
P2 C24 1.807(4) . ?
O1 C33 1.428(4) . ?
O6 C32 1.417(5) . ?
N1 C23 1.339(6) . ?
N1 C19 1.347(6) . ?
C1 C6 1.391(5) . ?
C1 C2 1.391(5) . ?
C10 C11 1.396(5) . ?
C10 C15 1.384(5) . ?
C16 C13 1.516(5) . ?
C16 C17 1.520(5) . ?
C16 C18 1.523(5) . ?
C24 C25 1.534(5) . ?
C24 C27 1.534(5) . ?
C24 C26 1.532(5) . ?
C13 C14 1.390(5) . ?
C13 C12 1.397(5) . ?
C28 C31 1.535(5) . ?
C28 C29 1.534(6) . ?
C28 C30 1.532(5) . ?
C14 C15 1.396(5) . ?
O11 C34 1.425(8) . ?
C11 C12 1.392(5) . ?
C6 C5 1.393(6) . ?
C4 C7 1.523(6) . ?
C4 C5 1.386(6) . ?
C4 C3 1.383(6) . ?
C7 C9 1.519(7) . ?
C7 C8 1.522(7) . ?
C23 C22 1.381(6) . ?
C2 C3 1.379(6) . ?
C19 C20 1.380(7) . ?
C22 C21 1.380(7) . ?
C21 C20 1.370(8) . ?
